data_1558418
loop_
_publ_author_name
'Gini, Andrea'
'Paraja, Miguel'
'Galm\'es, Bartomeu'
'Besnard, Celine'
'Poblador-Bahamonde, Amalia I.'
'Sakai, Naomi'
'Frontera, Antonio'
'Matile, Stefan'

_publ_section_title
;
 Pnictogen-bonding catalysis: brevetoxin-type polyether cyclizations
;
_journal_name_full 'Chemical Science'
_journal_paper_doi 10.1039/D0SC02551H
_journal_year 2020
_chemical_formula_moiety 'C14 H26 O3'
_chemical_formula_sum 'C14 H26 O3'
_chemical_formula_weight 242.35
_space_group_crystal_system monoclinic
_space_group_IT_number 14
_space_group_name_Hall '-P 2yn'
_space_group_name_H-M_alt 'P 1 21/n 1'
_atom_sites_solution_hydrogens mixed
_atom_sites_solution_primary dual
_audit_creation_date 2019-12-16
_audit_creation_method
;
Olex2 1.3
(compiled Nov 21 2019 18:26:39 for OlexSys, GUI svn.r6003)
;
_audit_update_record
;
2020-04-26 deposited with the CCDC.	2020-06-17 downloaded from the CCDC.
;
_cell_angle_alpha 90
_cell_angle_beta 90.681(2)
_cell_angle_gamma 90
_cell_formula_units_Z 4
_cell_length_a 5.84981(12)
_cell_length_b 15.5147(4)
_cell_length_c 14.8525(3)
_cell_measurement_reflns_used 10639
_cell_measurement_temperature 149.99(10)
_cell_measurement_theta_max 73.5780
_cell_measurement_theta_min 4.0890
_cell_volume 1347.89(5)
_computing_cell_refinement 'CrysAlisPro 1.171.40.43a (Rigaku OD, 2019)'
_computing_data_collection 'CrysAlisPro 1.171.40.43a (Rigaku OD, 2019)'
_computing_data_reduction 'CrysAlisPro 1.171.40.43a (Rigaku OD, 2019)'
_computing_molecular_graphics 'Olex2 1.3 (Dolomanov et al., 2009)'
_computing_publication_material 'Olex2 1.3 (Dolomanov et al., 2009)'
_computing_structure_refinement 'SHELXL 2018/3 (Sheldrick, 2015)'
_computing_structure_solution 'SHELXT  (Sheldrick, 2015)'
_diffrn_ambient_environment N~2~
_diffrn_ambient_temperature 149.99(10)
_diffrn_detector 'CCD plate'
_diffrn_detector_area_resol_mean 10.0000
_diffrn_detector_type HyPix-Arc
_diffrn_measured_fraction_theta_full 0.997
_diffrn_measured_fraction_theta_max 0.982
_diffrn_measurement_details
;
List of Runs (angles in degrees, time in seconds):

  # Type    Start    End  Width  t~exp~   \w     \q     \k     \f   Frames
#--------------------------------------------------------------------------
  1  \w    -53.00 -27.00   0.50    2.00    --  -54.64 133.00 -97.00   52
  2  \w    -84.00 -36.00   0.50    2.00    --  -54.64 135.00  81.00   96
  3  \w     44.00  69.00   0.50    2.00    --   63.00-135.00  15.00   50
  4  \w     46.00  73.00   0.50    2.00    --   72.51-133.00-165.00   54
  5  \w     49.00  74.00   0.50    2.00    --   72.51-135.00  15.00   50
  6  \w     85.00 111.00   0.50    2.00    --   76.66-135.00  15.00   52
  7  \w     82.00 109.00   0.50    2.00    --   76.66-133.00-165.00   54
  8  \w    -98.00 -73.00   0.50    2.00    --  -54.64 -15.00   0.00   50
  9  \w    -57.00 -24.00   0.50    2.00    --  -54.64 -15.00   0.00   66
 10  \w    -98.00 -31.00   0.50    2.00    --  -54.64 -15.00 -90.00  134
 11  \w     29.00  70.00   0.50    2.00    --   63.00 -94.00-150.00   82
 12  \w     44.00  70.00   0.50    2.00    --   72.51  15.00 -30.00   52
 13  \w     51.00 101.00   0.50    2.00    --   72.51-125.00  30.00  100
 14  \w     44.00  69.00   0.50    2.00    --   72.51 -94.00 -90.00   50
 15  \w     34.00  76.00   0.50    2.00    --   76.66-125.00 -90.00   84
 16  \w     35.00 103.00   0.50    2.00    --   76.66-125.00  60.00  136
 17  \w     39.00  64.00   0.50    2.00    --   76.66 -94.00-150.00   50
 18  \w     39.00  64.00   0.50    2.00    --   76.66 -94.00 -30.00   50
 19  \w     79.00 105.00   0.50    2.00    --   76.66-125.00-180.00   52
 20  \w     39.00  68.00   0.50    2.00    --   76.66 -94.00 150.00   58
 21  \w     42.00  67.00   0.50    2.00    --   76.66 -94.00 120.00   50
 22  \w     46.00 121.00   0.50    2.00    --   76.66  15.00-120.00  150
 23  \w     41.00  97.00   0.50    2.00    --   76.66   0.00 150.00  112
 24  \w     66.00 104.00   0.50    2.00    --   76.66-125.00 -30.00   76
 25  \w     37.00  92.00   0.50    2.00    --   76.66-125.00  90.00  110
 26  \w     40.00  66.00   0.50    2.00    --   76.66 -94.00   0.00   52
 27  \w     79.00 122.00   0.50    2.00    --   76.66  15.00 -60.00   86
 28  \w     41.00 108.00   0.50    2.00    --   77.50-128.00-102.97  134
 29  \w     48.00  74.00   0.50    2.00    --   77.50   4.00-120.99   52
 30  \w     55.00  80.00   0.50    2.00    --   77.50  13.00  12.86   50
 31  \w     62.00 123.00   0.50    2.00    --   77.50  22.00   5.03  122
 32  \w     50.00  76.00   0.50    2.00    --   77.50   4.00  22.90   52
 33  \w     81.00 106.00   0.50    2.00    --   77.50-124.00 156.65   50
 34  \w     38.00  69.00   0.50    2.00    --   77.50-124.00 156.65   62
 35  \w     86.00 111.00   0.50    2.00    --   77.50  73.00-111.30   50
;
_diffrn_measurement_device 'four-circle diffractometer'
_diffrn_measurement_device_type 'XtaLAB Synergy, Dualflex, HyPix-Arc'
_diffrn_measurement_method '\w scans'
_diffrn_orient_matrix_type 'CrysAlisPro convention (1999,Acta A55,543-557)'
_diffrn_orient_matrix_UB_11 0.1009949000
_diffrn_orient_matrix_UB_12 0.0656207000
_diffrn_orient_matrix_UB_13 0.0675512000
_diffrn_orient_matrix_UB_21 -0.0874766000
_diffrn_orient_matrix_UB_22 0.0745991000
_diffrn_orient_matrix_UB_23 -0.0596110000
_diffrn_orient_matrix_UB_31 -0.2267621000
_diffrn_orient_matrix_UB_32 0.0003015000
_diffrn_orient_matrix_UB_33 0.0514389000
_diffrn_radiation_monochromator mirror
_diffrn_radiation_probe x-ray
_diffrn_radiation_type 'Cu K\a'
_diffrn_radiation_wavelength 1.54184
_diffrn_reflns_av_R_equivalents 0.0193
_diffrn_reflns_av_unetI/netI 0.0134
_diffrn_reflns_Laue_measured_fraction_full 0.997
_diffrn_reflns_Laue_measured_fraction_max 0.982
_diffrn_reflns_limit_h_max 5
_diffrn_reflns_limit_h_min -7
_diffrn_reflns_limit_k_max 19
_diffrn_reflns_limit_k_min -19
_diffrn_reflns_limit_l_max 18
_diffrn_reflns_limit_l_min -18
_diffrn_reflns_number 14706
_diffrn_reflns_point_group_measured_fraction_full 0.997
_diffrn_reflns_point_group_measured_fraction_max 0.982
_diffrn_reflns_theta_full 67.684
_diffrn_reflns_theta_max 74.186
_diffrn_reflns_theta_min 4.121
_diffrn_source 'micro-focus sealed X-ray tube'
_diffrn_source_type 'PhotonJet (Cu) X-ray Source'
_exptl_absorpt_coefficient_mu 0.649
_exptl_absorpt_correction_T_max 1.000
_exptl_absorpt_correction_T_min 0.637
_exptl_absorpt_correction_type gaussian
_exptl_absorpt_process_details
;
CrysAlisPro 1.171.40.43a (Rigaku Oxford Diffraction, 2019)
Numerical absorption correction based on gaussian integration over
			a multifaceted crystal model
Empirical absorption correction using spherical harmonics,
 implemented in SCALE3 ABSPACK scaling algorithm.
;
_exptl_crystal_colour colourless
_exptl_crystal_colour_primary colourless
_exptl_crystal_density_diffrn 1.194
_exptl_crystal_description needle
_exptl_crystal_F_000 536
_exptl_crystal_size_max 0.939
_exptl_crystal_size_mid 0.053
_exptl_crystal_size_min 0.046
_refine_diff_density_max 0.307
_refine_diff_density_min -0.174
_refine_diff_density_rms 0.033
_refine_ls_extinction_coef 0.0017(3)
_refine_ls_extinction_expression Fc^*^=kFc[1+0.001xFc^2^\l^3^/sin(2\q)]^-1/4^
_refine_ls_extinction_method 'SHELXL-2018/3 (Sheldrick 2018)'
_refine_ls_goodness_of_fit_ref 1.043
_refine_ls_hydrogen_treatment mixed
_refine_ls_matrix_type full
_refine_ls_number_parameters 163
_refine_ls_number_reflns 2702
_refine_ls_number_restraints 0
_refine_ls_restrained_S_all 1.043
_refine_ls_R_factor_all 0.0350
_refine_ls_R_factor_gt 0.0325
_refine_ls_shift/su_max 0.001
_refine_ls_shift/su_mean 0.000
_refine_ls_structure_factor_coef Fsqd
_refine_ls_weighting_details 'w=1/[\s^2^(Fo^2^)+(0.0325P)^2^+0.5007P] where P=(Fo^2^+2Fc^2^)/3'
_refine_ls_weighting_scheme calc
_refine_ls_wR_factor_gt 0.0797
_refine_ls_wR_factor_ref 0.0812
_reflns_Friedel_coverage 0.000
_reflns_number_gt 2499
_reflns_number_total 2702
_reflns_threshold_expression 'I > 2\s(I)'
_cod_data_source_file d0sc02551h2.cif
_cod_data_source_block tr_tr_AA_33
_cod_original_cell_volume 1347.88(5)
_cod_database_code 1558418
_shelx_shelxl_version_number 2018/3
_chemical_oxdiff_formula 'C14 H26 O3'
_shelx_space_group_comment
;
The symmetry employed for this shelxl refinement is uniquely defined
by the following loop, which should always be used as a source of
symmetry information in preference to the above space-group names.
They are only intended as comments.
;
_reflns_odcompleteness_completeness 97.71
_reflns_odcompleteness_iscentric 1
_reflns_odcompleteness_theta 74.33
_olex2_refinement_description
;
1. Fixed Uiso
 At 1.2 times of:
  All C(H) groups, All C(H,H) groups
 At 1.5 times of:
  All C(H,H,H) groups, All O(H) groups
2.a Ternary CH refined with riding coordinates:
 C1(H1), C12(H12)
2.b Secondary CH2 refined with riding coordinates:
 C2(H2A,H2B), C3(H3A,H3B), C10(H10A,H10B), C11(H11A,H11B)
2.c Idealised Me refined as rotating group:
 C5(H5A,H5B,H5C), C6(H6A,H6B,H6C), C9(H9A,H9B,H9C), C15(H15A,H15B,H15C),
 C16(H16A,H16B,H16C)
;
_olex2_submission_special_instructions 'No special instructions were received'
_oxdiff_exptl_absorpt_empirical_details
;
Empirical correction (ABSPACK) includes:
- Absorption correction using spherical harmonics
- Frame scaling
;
_oxdiff_exptl_absorpt_empirical_full_max 1.661
_oxdiff_exptl_absorpt_empirical_full_min 0.750

loop_
_space_group_symop_operation_xyz
'x, y, z'
'-x+1/2, y+1/2, -z+1/2'
'-x, -y, -z'
'x-1/2, -y-1/2, z-1/2'

loop_
_atom_site_label
_atom_site_type_symbol
_atom_site_fract_x
_atom_site_fract_y
_atom_site_fract_z
_atom_site_U_iso_or_equiv
_atom_site_adp_type
_atom_site_occupancy
_atom_site_site_symmetry_order
_atom_site_calc_flag
_atom_site_refinement_flags_posn
_atom_site_refinement_flags_adp
_atom_site_refinement_flags_occupancy
_atom_site_disorder_assembly
_atom_site_disorder_group
O7 O 0.45675(12) 0.60084(5) 0.77618(5) 0.02148(18) Uani 1 1 d . . . . .
O13 O 0.68376(13) 0.65640(5) 0.51043(5) 0.02541(19) Uani 1 1 d . . . . .
H13 H 0.819(3) 0.6690(10) 0.5304(10) 0.038 Uiso 1 1 d . U . . .
O17 O 0.16256(11) 0.67966(5) 0.57129(4) 0.01870(17) Uani 1 1 d . . . . .
C1 C 0.27114(17) 0.61754(6) 0.62981(7) 0.0179(2) Uani 1 1 d . . . . .
H1 H 0.401149 0.590530 0.597016 0.022 Uiso 1 1 calc R U . . .
C2 C 0.10204(18) 0.54760(7) 0.65423(7) 0.0218(2) Uani 1 1 d . . . . .
H2A H 0.045401 0.518453 0.599029 0.026 Uiso 1 1 calc R U . . .
H2B H -0.030299 0.573146 0.685463 0.026 Uiso 1 1 calc R U . . .
C3 C 0.22253(19) 0.48268(7) 0.71574(7) 0.0231(2) Uani 1 1 d . . . . .
H3A H 0.344661 0.453496 0.681669 0.028 Uiso 1 1 calc R U . . .
H3B H 0.111250 0.438271 0.734457 0.028 Uiso 1 1 calc R U . . .
C4 C 0.32751(18) 0.52475(7) 0.79974(7) 0.0221(2) Uani 1 1 d . . . . .
C5 C 0.5095(2) 0.46614(8) 0.84114(8) 0.0305(3) Uani 1 1 d . . . . .
H5A H 0.631109 0.456472 0.797466 0.046 Uiso 1 1 calc R U . . .
H5B H 0.440366 0.410818 0.857338 0.046 Uiso 1 1 calc R U . . .
H5C H 0.574022 0.493443 0.895244 0.046 Uiso 1 1 calc R U . . .
C6 C 0.1469(2) 0.54431(8) 0.87047(8) 0.0294(3) Uani 1 1 d . . . . .
H6A H 0.213811 0.580789 0.917759 0.044 Uiso 1 1 calc R U . . .
H6B H 0.093255 0.490234 0.897000 0.044 Uiso 1 1 calc R U . . .
H6C H 0.017750 0.574442 0.841984 0.044 Uiso 1 1 calc R U . . .
C8 C 0.36678(17) 0.66409(6) 0.71343(7) 0.0183(2) Uani 1 1 d . . . . .
C9 C 0.19107(18) 0.72303(7) 0.75721(7) 0.0218(2) Uani 1 1 d . . . . .
H9A H 0.051410 0.690282 0.769139 0.033 Uiso 1 1 calc R U . . .
H9B H 0.155314 0.771084 0.716604 0.033 Uiso 1 1 calc R U . . .
H9C H 0.253714 0.745552 0.814001 0.033 Uiso 1 1 calc R U . . .
C10 C 0.58090(17) 0.71587(7) 0.69052(7) 0.0208(2) Uani 1 1 d . . . . .
H10A H 0.622832 0.751030 0.743833 0.025 Uiso 1 1 calc R U . . .
H10B H 0.707212 0.674564 0.680764 0.025 Uiso 1 1 calc R U . . .
C11 C 0.56830(18) 0.77585(7) 0.60900(7) 0.0218(2) Uani 1 1 d . . . . .
H11A H 0.709082 0.811240 0.608115 0.026 Uiso 1 1 calc R U . . .
H11B H 0.437586 0.815570 0.616838 0.026 Uiso 1 1 calc R U . . .
C12 C 0.54159(17) 0.73102(7) 0.51753(7) 0.0203(2) Uani 1 1 d . . . . .
H12 H 0.593865 0.772835 0.470853 0.024 Uiso 1 1 calc R U . . .
C14 C 0.29187(17) 0.70705(7) 0.49338(7) 0.0189(2) Uani 1 1 d . . . . .
C15 C 0.16783(18) 0.78767(7) 0.46098(7) 0.0235(2) Uani 1 1 d . . . . .
H15A H 0.005015 0.774829 0.452351 0.035 Uiso 1 1 calc R U . . .
H15B H 0.232680 0.806663 0.403771 0.035 Uiso 1 1 calc R U . . .
H15C H 0.185895 0.833467 0.505955 0.035 Uiso 1 1 calc R U . . .
C16 C 0.27899(19) 0.63732(7) 0.42148(7) 0.0255(2) Uani 1 1 d . . . . .
H16A H 0.341638 0.583417 0.445750 0.038 Uiso 1 1 calc R U . . .
H16B H 0.367855 0.655167 0.369154 0.038 Uiso 1 1 calc R U . . .
H16C H 0.119194 0.628446 0.403205 0.038 Uiso 1 1 calc R U . . .

loop_
_atom_site_aniso_label
_atom_site_aniso_U_11
_atom_site_aniso_U_22
_atom_site_aniso_U_33
_atom_site_aniso_U_23
_atom_site_aniso_U_13
_atom_site_aniso_U_12
O7 0.0218(4) 0.0196(4) 0.0229(4) 0.0046(3) -0.0064(3) -0.0008(3)
O13 0.0169(4) 0.0278(4) 0.0315(4) -0.0028(3) -0.0001(3) 0.0021(3)
O17 0.0153(3) 0.0233(4) 0.0174(3) 0.0036(3) -0.0015(3) 0.0001(3)
C1 0.0173(5) 0.0179(5) 0.0185(5) 0.0013(4) -0.0033(4) 0.0006(4)
C2 0.0214(5) 0.0205(5) 0.0232(5) 0.0009(4) -0.0040(4) -0.0037(4)
C3 0.0261(5) 0.0171(5) 0.0260(5) 0.0008(4) -0.0013(4) -0.0008(4)
C4 0.0238(5) 0.0189(5) 0.0235(5) 0.0034(4) -0.0016(4) -0.0001(4)
C5 0.0316(6) 0.0262(6) 0.0337(6) 0.0088(5) -0.0069(5) 0.0025(5)
C6 0.0348(6) 0.0264(6) 0.0271(6) 0.0024(5) 0.0049(5) -0.0003(5)
C8 0.0190(5) 0.0176(5) 0.0183(5) 0.0019(4) -0.0040(4) 0.0009(4)
C9 0.0229(5) 0.0210(5) 0.0214(5) -0.0007(4) -0.0015(4) 0.0019(4)
C10 0.0182(5) 0.0226(5) 0.0217(5) -0.0001(4) -0.0049(4) -0.0024(4)
C11 0.0200(5) 0.0208(5) 0.0243(5) 0.0007(4) -0.0029(4) -0.0048(4)
C12 0.0173(5) 0.0221(5) 0.0216(5) 0.0019(4) 0.0001(4) -0.0012(4)
C14 0.0180(5) 0.0220(5) 0.0166(5) 0.0009(4) -0.0003(4) -0.0020(4)
C15 0.0223(5) 0.0263(5) 0.0216(5) 0.0043(4) -0.0021(4) -0.0001(4)
C16 0.0258(5) 0.0286(6) 0.0220(5) -0.0039(4) -0.0013(4) -0.0030(4)

loop_
_atom_type_symbol
_atom_type_description
_atom_type_scat_dispersion_real
_atom_type_scat_dispersion_imag
_atom_type_scat_source
C C 0.0181 0.0091 'International Tables Vol C Tables 4.2.6.8 and 6.1.1.4'
H H 0.0000 0.0000 'International Tables Vol C Tables 4.2.6.8 and 6.1.1.4'
O O 0.0492 0.0322 'International Tables Vol C Tables 4.2.6.8 and 6.1.1.4'

loop_
_exptl_crystal_face_index_h
_exptl_crystal_face_index_k
_exptl_crystal_face_index_l
_exptl_crystal_face_perp_dist
0 1 0 0.0231
0 -1 0 0.0231
-1 0 1 0.4294
1 0 -1 0.4294
0 0 -1 0.0264
0 0 1 0.0264

loop_
_geom_angle_atom_site_label_1
_geom_angle_atom_site_label_2
_geom_angle_atom_site_label_3
_geom_angle
_geom_angle_site_symmetry_1
_geom_angle_site_symmetry_3
_geom_angle_publ_flag
C4 O7 C8 121.43(7) . . ?
C12 O13 H13 108.8(10) . . ?
C1 O17 C14 116.49(7) . . ?
O17 C1 H1 108.6 . . ?
O17 C1 C2 109.83(8) . . ?
O17 C1 C8 109.08(8) . . ?
C2 C1 H1 108.6 . . ?
C2 C1 C8 112.06(8) . . ?
C8 C1 H1 108.6 . . ?
C1 C2 H2A 110.0 . . ?
C1 C2 H2B 110.0 . . ?
C1 C2 C3 108.52(8) . . ?
H2A C2 H2B 108.4 . . ?
C3 C2 H2A 110.0 . . ?
C3 C2 H2B 110.0 . . ?
C2 C3 H3A 109.1 . . ?
C2 C3 H3B 109.1 . . ?
C2 C3 C4 112.61(8) . . ?
H3A C3 H3B 107.8 . . ?
C4 C3 H3A 109.1 . . ?
C4 C3 H3B 109.1 . . ?
O7 C4 C3 110.89(8) . . ?
O7 C4 C5 102.70(8) . . ?
O7 C4 C6 111.81(9) . . ?
C5 C4 C3 110.25(9) . . ?
C5 C4 C6 109.04(9) . . ?
C6 C4 C3 111.77(9) . . ?
C4 C5 H5A 109.5 . . ?
C4 C5 H5B 109.5 . . ?
C4 C5 H5C 109.5 . . ?
H5A C5 H5B 109.5 . . ?
H5A C5 H5C 109.5 . . ?
H5B C5 H5C 109.5 . . ?
C4 C6 H6A 109.5 . . ?
C4 C6 H6B 109.5 . . ?
C4 C6 H6C 109.5 . . ?
H6A C6 H6B 109.5 . . ?
H6A C6 H6C 109.5 . . ?
H6B C6 H6C 109.5 . . ?
O7 C8 C1 109.13(8) . . ?
O7 C8 C9 111.91(8) . . ?
O7 C8 C10 101.93(7) . . ?
C9 C8 C1 112.66(8) . . ?
C9 C8 C10 109.72(8) . . ?
C10 C8 C1 110.99(8) . . ?
C8 C9 H9A 109.5 . . ?
C8 C9 H9B 109.5 . . ?
C8 C9 H9C 109.5 . . ?
H9A C9 H9B 109.5 . . ?
H9A C9 H9C 109.5 . . ?
H9B C9 H9C 109.5 . . ?
C8 C10 H10A 107.9 . . ?
C8 C10 H10B 107.9 . . ?
H10A C10 H10B 107.2 . . ?
C11 C10 C8 117.65(8) . . ?
C11 C10 H10A 107.9 . . ?
C11 C10 H10B 107.9 . . ?
C10 C11 H11A 108.4 . . ?
C10 C11 H11B 108.4 . . ?
C10 C11 C12 115.43(9) . . ?
H11A C11 H11B 107.5 . . ?
C12 C11 H11A 108.4 . . ?
C12 C11 H11B 108.4 . . ?
O13 C12 C11 112.30(8) . . ?
O13 C12 H12 106.9 . . ?
O13 C12 C14 109.70(8) . . ?
C11 C12 H12 106.9 . . ?
C11 C12 C14 113.64(8) . . ?
C14 C12 H12 106.9 . . ?
O17 C14 C12 112.65(8) . . ?
O17 C14 C15 103.97(8) . . ?
O17 C14 C16 109.21(8) . . ?
C15 C14 C12 108.76(8) . . ?
C15 C14 C16 110.07(8) . . ?
C16 C14 C12 111.89(9) . . ?
C14 C15 H15A 109.5 . . ?
C14 C15 H15B 109.5 . . ?
C14 C15 H15C 109.5 . . ?
H15A C15 H15B 109.5 . . ?
H15A C15 H15C 109.5 . . ?
H15B C15 H15C 109.5 . . ?
C14 C16 H16A 109.5 . . ?
C14 C16 H16B 109.5 . . ?
C14 C16 H16C 109.5 . . ?
H16A C16 H16B 109.5 . . ?
H16A C16 H16C 109.5 . . ?
H16B C16 H16C 109.5 . . ?

loop_
_geom_bond_atom_site_label_1
_geom_bond_atom_site_label_2
_geom_bond_distance
_geom_bond_site_symmetry_2
_geom_bond_publ_flag
O7 C4 1.4469(12) . ?
O7 C8 1.4481(11) . ?
O13 H13 0.862(16) . ?
O13 C12 1.4300(12) . ?
O17 C1 1.4404(11) . ?
O17 C14 1.4535(12) . ?
C1 H1 1.0000 . ?
C1 C2 1.5153(14) . ?
C1 C8 1.5365(13) . ?
C2 H2A 0.9900 . ?
C2 H2B 0.9900 . ?
C2 C3 1.5266(14) . ?
C3 H3A 0.9900 . ?
C3 H3B 0.9900 . ?
C3 C4 1.5302(14) . ?
C4 C5 1.5241(15) . ?
C4 C6 1.5294(15) . ?
C5 H5A 0.9800 . ?
C5 H5B 0.9800 . ?
C5 H5C 0.9800 . ?
C6 H6A 0.9800 . ?
C6 H6B 0.9800 . ?
C6 H6C 0.9800 . ?
C8 C9 1.5269(14) . ?
C8 C10 1.5298(14) . ?
C9 H9A 0.9800 . ?
C9 H9B 0.9800 . ?
C9 H9C 0.9800 . ?
C10 H10A 0.9900 . ?
C10 H10B 0.9900 . ?
C10 C11 1.5282(14) . ?
C11 H11A 0.9900 . ?
C11 H11B 0.9900 . ?
C11 C12 1.5327(14) . ?
C12 H12 1.0000 . ?
C12 C14 1.5454(13) . ?
C14 C15 1.5213(14) . ?
C14 C16 1.5214(14) . ?
C15 H15A 0.9800 . ?
C15 H15B 0.9800 . ?
C15 H15C 0.9800 . ?
C16 H16A 0.9800 . ?
C16 H16B 0.9800 . ?
C16 H16C 0.9800 . ?

loop_
_geom_torsion_atom_site_label_1
_geom_torsion_atom_site_label_2
_geom_torsion_atom_site_label_3
_geom_torsion_atom_site_label_4
_geom_torsion
_geom_torsion_site_symmetry_1
_geom_torsion_site_symmetry_2
_geom_torsion_site_symmetry_3
_geom_torsion_site_symmetry_4
_geom_torsion_publ_flag
O7 C8 C10 C11 165.86(8) . . . . ?
O13 C12 C14 O17 90.06(10) . . . . ?
O13 C12 C14 C15 -155.24(8) . . . . ?
O13 C12 C14 C16 -33.44(11) . . . . ?
O17 C1 C2 C3 179.70(8) . . . . ?
O17 C1 C8 O7 174.65(7) . . . . ?
O17 C1 C8 C9 49.70(11) . . . . ?
O17 C1 C8 C10 -73.79(10) . . . . ?
C1 O17 C14 C12 -47.35(11) . . . . ?
C1 O17 C14 C15 -164.92(8) . . . . ?
C1 O17 C14 C16 77.62(10) . . . . ?
C1 C2 C3 C4 56.02(11) . . . . ?
C1 C8 C10 C11 49.77(12) . . . . ?
C2 C1 C8 O7 52.82(10) . . . . ?
C2 C1 C8 C9 -72.13(11) . . . . ?
C2 C1 C8 C10 164.38(8) . . . . ?
C2 C3 C4 O7 -47.63(11) . . . . ?
C2 C3 C4 C5 -160.69(9) . . . . ?
C2 C3 C4 C6 77.86(11) . . . . ?
C4 O7 C8 C1 -47.44(11) . . . . ?
C4 O7 C8 C9 77.95(11) . . . . ?
C4 O7 C8 C10 -164.88(8) . . . . ?
C8 O7 C4 C3 45.28(12) . . . . ?
C8 O7 C4 C5 163.04(9) . . . . ?
C8 O7 C4 C6 -80.19(11) . . . . ?
C8 C1 C2 C3 -58.90(11) . . . . ?
C8 C10 C11 C12 -66.77(12) . . . . ?
C9 C8 C10 C11 -75.40(11) . . . . ?
C10 C11 C12 O13 -42.08(12) . . . . ?
C10 C11 C12 C14 83.18(11) . . . . ?
C11 C12 C14 O17 -36.58(12) . . . . ?
C11 C12 C14 C15 78.12(10) . . . . ?
C11 C12 C14 C16 -160.07(9) . . . . ?
C14 O17 C1 C2 -135.07(8) . . . . ?
C14 O17 C1 C8 101.76(9) . . . . ?

loop_
_exptl_oxdiff_crystal_face_indexfrac_h
_exptl_oxdiff_crystal_face_indexfrac_k
_exptl_oxdiff_crystal_face_indexfrac_l
_exptl_oxdiff_crystal_face_x
_exptl_oxdiff_crystal_face_y
_exptl_oxdiff_crystal_face_z
0.0001 0.9993 -0.0007 0.0655 0.0746 0.0003
-0.0001 -0.9993 0.0007 -0.0655 -0.0746 -0.0003
-0.9993 0.0007 0.9989 -0.0334 0.0279 0.2780
0.9993 -0.0007 -0.9989 0.0334 -0.0279 -0.2780
0.0000 -0.0003 -0.9998 -0.0676 0.0596 -0.0514
-0.0000 0.0003 0.9998 0.0676 -0.0596 0.0514
